data_7233674
loop_
_publ_author_name
'Robert C. Lennox'
'Mark C. Price'
'William Jamieson'
'Marek Jura'
'Aziz Daoud-Aladine'
'Claire A. Murray'
'Chiu Tang'
'Donna C. Arnold'

_publ_section_title
;
 Strain driven structural phase transformations in dysprosium doped BiFeO3
 ceramics
;
_journal_name_full 'Journal of Materials Chemistry C'
_journal_page_first 3345
_journal_page_last 3360
_journal_paper_doi 10.1039/C3TC32345E
_journal_volume 2
_journal_year 2014
_chemical_formula_sum 'Bi0.94 Dy0.06 Fe O3'
_chemical_formula_weight 310.04
_space_group_IT_number 9
_space_group_name_Hall 'C -2yc'
_space_group_name_H-M_alt 'C 1 c 1'
_symmetry_cell_setting monoclinic
_symmetry_space_group_name_H-M 'C 1 c 1'
_cell_angle_alpha 90.0
_cell_angle_beta 124.9747(15)
_cell_angle_gamma 90.0
_cell_formula_units_Z 4
_cell_length_a 9.64469(28)
_cell_length_b 5.57677(17)
_cell_length_c 5.63227(16)
_cell_volume 248.229(13)
_computing_structure_refinement GSAS
_diffrn_radiation_probe neutron
_exptl_absorpt_correction_T_max 1.06794
_exptl_absorpt_correction_T_min 1.01762
_exptl_absorpt_process_details
;   GSAS Absorption/surface roughness correction: function number 1
 Linear absorption correction
Term =    -0.13747E-01
Correction is refined.
;
_pd_calc_method 'Rietveld Refinement'
_pd_instr_location ' ?'
_pd_meas_2theta_fixed 168.33
_pd_meas_number_of_points 4610
_pd_phase_name 'from D:/Work/Dy-BFO-HRPD/6 %/RT/BFO-R3c.cif'
_pd_proc_info_datetime 2014-01-02T15:39:08
_pd_proc_info_excluded_regions ' ?'
_pd_proc_ls_background_function
;   GSAS Background function number 1 with 18 terms.
 Shifted Chebyshev function of 1st kind
      1:   0.513698     2:   4.095950E-02 3:   1.180060E-02 4:  -6.149140E-02
      5:  -2.913460E-02 6:  -4.738190E-02 7:  -3.270920E-03 8:  -2.538290E-02
      9:   5.099920E-0310:  -1.143180E-0211:   1.979530E-0212:  -2.615310E-03
     13:  -4.720370E-0414:  -3.209870E-0215:  -2.438260E-0216:  -3.814980E-02
     17:  -2.487720E-0218:  -3.112370E-02
;
_pd_proc_ls_peak_cutoff 0.00100
_pd_proc_ls_profile_function
;
 TOF Profile function number 3 with  21 terms
 Profile coefficients for exponential pseudovoigt
  convolution Von Dreele, 1990 (unpublished)
 #1 (alp  ) =   0.1739 #2 (bet-0) = 0.024909 #3 (bet-1) = 0.007585
 #4 (sig-0) =      0.0 #5 (sig-1) =   1616.3 #6 (sig-2) =    217.7
 #7 (gam-0) =     0.00 #8 (gam-1) =     0.00 #9 (gam-2) =     0.00
 #10(gsf  ) =     0.00 #11(g1ec ) =     0.00 #12(g2ec ) =     0.00
 #13(rstr ) =    0.000 #14(rsta ) =    0.000 #15(rsca ) =    0.000
 #16(L11)   =    1.602 #17(L22)   =    1.293 #18(L33)   =    4.446
 #19(L12)   =    0.335 #20(L13)   =    2.422 #21(L23)   =   -1.111
 Peak tails are ignored  where the intensity is below 0.0010 times the peak
   Aniso. broadening axis   0.0   0.0   1.0
;
_pd_proc_ls_prof_R_factor 0.0800
_pd_proc_ls_prof_wR_expected 0.0279
_pd_proc_ls_prof_wR_factor 0.0703
_pd_proc_number_of_points 4610
_pd_spec_mounting ' ?'
_refine_ls_goodness_of_fit_all 2.53
_refine_ls_matrix_type full
_refine_ls_number_parameters 51
_refine_ls_number_restraints 0
_refine_ls_R_Fsqd_factor 0.04131
_refine_ls_shift/su_max 0.05
_refine_ls_shift/su_mean 0.01
_reflns_d_resolution_high 0.650
_reflns_d_resolution_low 2.404
_reflns_limit_h_max 15
_reflns_limit_h_min 0
_reflns_limit_k_max 8
_reflns_limit_k_min 0
_reflns_limit_l_max 7
_reflns_limit_l_min -8
_reflns_number_total 473
_cod_data_source_file J-Mater-Chem-C-2014-2-3345-1.cif
_cod_data_source_block 6PCRT-CC-FULL-2_publ
_cod_depositor_comments
;
The following automatic conversions were performed:

data item '_geom_angle_publ_flag' value 'N' was changed to 'n' in
accordance with the built-in table derived from the CIF Core
dictionary named 'cif_core.dic' version 2.4.5 last updated on
2014-11-21 (90 times).

data item '_geom_bond_publ_flag' value 'N' was changed to 'n' in
accordance with the built-in table derived from the CIF Core
dictionary named 'cif_core.dic' version 2.4.5 last updated on
2014-11-21 (52 times).

Automatic conversion script
Id: cif_fix_values 6909 2019-04-08 15:41:33Z antanas 
;
_cod_original_cell_volume 248.229(11)
_cod_original_sg_symbol_H-M 'C c'
_cod_database_code 7233674
_gsas_exptl_extinct_corr_t_min 0.83868
_gsas_exptl_extinct_corr_t_max 0.99999

loop_
_symmetry_equiv_pos_site_id
_symmetry_equiv_pos_as_xyz
1 +x,+y,+z
2 +x,-y,+z+1/2
101 +x+1/2,+y+1/2,+z
102 +x+1/2,-y+1/2,+z+1/2

loop_
_atom_site_type_symbol
_atom_site_label
_atom_site_fract_x
_atom_site_fract_y
_atom_site_fract_z
_atom_site_occupancy
_atom_site_thermal_displace_type
_atom_site_U_iso_or_equiv
_atom_site_symmetry_multiplicity
Bi BI1 0.0 0.25 0.0 0.94 Uiso 0.0078(4) 4
Fe FE1 0.2229(4) 0.2611(5) 0.66646(25) 1.0 Uiso 0.0036(4) 4
O O3_1 -0.0340(7) 0.1782(10) 0.3596(11) 1.0 Uiso 0.0055(9) 4
O O3_2 0.1640(7) 0.4767(11) -0.1486(10) 1.0 Uiso 0.0082(11) 4
O O3_3 0.2373(8) -0.0379(9) -0.1234(10) 1.0 Uiso 0.0074(11) 4
Dy Dy1 0.0 0.25 0.0 0.06 Uiso 0.0078(4) 4

loop_
_atom_type_symbol
_atom_type_number_in_cell
_atom_type_scat_length_neutron
_atom_type_scat_source
Bi 3.76 0.8532 International_Tables_Vol_C
Fe 4.0 0.9450 International_Tables_Vol_C
O 12.0 0.5803 International_Tables_Vol_C
Dy 0.24 1.6900 International_Tables_Vol_C

loop_
_geom_angle_atom_site_label_1
_geom_angle_atom_site_label_2
_geom_angle_atom_site_label_3
_geom_angle
_geom_angle_site_symmetry_1
_geom_angle_site_symmetry_2
_geom_angle_site_symmetry_3
_geom_angle_publ_flag
O3_1 BI1 O3_1 93.13(15) 1_555 . 2_554 n
O3_1 BI1 O3_2 145.87(15) 1_555 . 1_555 n
O3_1 BI1 O3_2 74.01(19) 1_555 . 2_565 n
O3_1 BI1 O3_3 70.77(19) 1_555 . 2_555 n
O3_1 BI1 O3_3 71.93(18) 1_555 . 101_455 n
O3_1 BI1 O3_2 111.84(23) 2_554 . 1_555 n
O3_1 BI1 O3_2 145.48(18) 2_554 . 2_565 n
O3_1 BI1 O3_3 71.73(18) 2_554 . 2_555 n
O3_1 BI1 O3_3 116.01(20) 2_554 . 101_455 n
O3_2 BI1 O3_2 72.28(13) 1_555 . 2_565 n
O3_2 BI1 O3_3 94.61(20) 1_555 . 2_555 n
O3_2 BI1 O3_3 113.53(18) 1_555 . 101_455 n
O3_2 BI1 O3_3 73.79(20) 2_565 . 2_555 n
O3_2 BI1 O3_3 90.76(19) 2_565 . 101_455 n
O3_3 BI1 O3_3 142.27(23) 2_555 . 101_455 n
O3_1 FE1 O3_1 163.85(27) 1_555 . 102_555 n
O3_1 FE1 O3_2 90.46(27) 1_555 . 1_556 n
O3_1 FE1 O3_2 80.72(19) 1_555 . 2_565 n
O3_1 FE1 O3_3 87.30(25) 1_555 . 1_556 n
O3_1 FE1 O3_3 78.74(20) 1_555 . 2_555 n
O3_1 FE1 O3_2 103.09(24) 102_555 . 1_556 n
O3_1 FE1 O3_2 90.39(26) 102_555 . 2_565 n
O3_1 FE1 O3_3 99.17(25) 102_555 . 1_556 n
O3_1 FE1 O3_3 86.75(25) 102_555 . 2_555 n
O3_2 FE1 O3_2 90.08(14) 1_556 . 2_565 n
O3_2 FE1 O3_3 98.38(29) 1_556 . 1_556 n
O3_2 FE1 O3_3 167.58(22) 1_556 . 2_555 n
O3_2 FE1 O3_3 165.40(23) 2_565 . 1_556 n
O3_2 FE1 O3_3 82.20(24) 2_565 . 2_555 n
O3_3 FE1 O3_3 87.33(13) 1_556 . 2_555 n
BI1 O3_1 BI1 113.27(23) 1_555 . 2_555 n
BI1 O3_1 FE1 89.42(21) 1_555 . 1_555 n
BI1 O3_1 FE1 102.28(22) 1_555 . 102_454 n
BI1 O3_1 Dy1 0.0 1_555 . 1_555 n
BI1 O3_1 Dy1 113.27(23) 1_555 . 2_555 n
BI1 O3_1 FE1 94.09(21) 2_555 . 1_555 n
BI1 O3_1 FE1 103.89(23) 2_555 . 102_454 n
BI1 O3_1 Dy1 113.27(23) 2_555 . 1_555 n
BI1 O3_1 Dy1 0.0 2_555 . 2_555 n
FE1 O3_1 FE1 152.26(30) 1_555 . 102_454 n
FE1 O3_1 Dy1 89.42(21) 1_555 . 1_555 n
FE1 O3_1 Dy1 94.09(21) 1_555 . 2_555 n
FE1 O3_1 Dy1 102.28(22) 102_454 . 1_555 n
FE1 O3_1 Dy1 103.89(23) 102_454 . 2_555 n
Dy1 O3_1 Dy1 113.27(23) 1_555 . 2_555 n
BI1 O3_2 BI1 111.79(24) 1_555 . 2_564 n
BI1 O3_2 FE1 108.08(28) 1_555 . 1_554 n
BI1 O3_2 FE1 89.21(21) 1_555 . 2_564 n
BI1 O3_2 Dy1 0.0 1_555 . 1_555 n
BI1 O3_2 Dy1 111.79(24) 1_555 . 2_564 n
BI1 O3_2 FE1 103.13(23) 2_564 . 1_554 n
BI1 O3_2 FE1 89.15(24) 2_564 . 2_564 n
BI1 O3_2 Dy1 111.79(24) 2_564 . 1_555 n
BI1 O3_2 Dy1 0.0 2_564 . 2_564 n
FE1 O3_2 FE1 152.64(32) 1_554 . 2_564 n
FE1 O3_2 Dy1 108.08(28) 1_554 . 1_555 n
FE1 O3_2 Dy1 103.13(23) 1_554 . 2_564 n
FE1 O3_2 Dy1 89.21(21) 2_564 . 1_555 n
FE1 O3_2 Dy1 89.15(24) 2_564 . 2_564 n
Dy1 O3_2 Dy1 111.79(24) 1_555 . 2_564 n
BI1 O3_3 BI1 108.54(19) 2_554 . 101_545 n
BI1 O3_3 FE1 100.54(19) 2_554 . 1_554 n
BI1 O3_3 FE1 86.56(19) 2_554 . 2_554 n
BI1 O3_3 Dy1 0.0 2_554 . 2_554 n
BI1 O3_3 Dy1 108.54(19) 2_554 . 101_545 n
BI1 O3_3 FE1 105.86(25) 101_545 . 1_554 n
BI1 O3_3 FE1 90.66(18) 101_545 . 2_554 n
BI1 O3_3 Dy1 108.54(19) 101_545 . 2_554 n
BI1 O3_3 Dy1 0.0 101_545 . 101_545 n
FE1 O3_3 FE1 158.58(30) 1_554 . 2_554 n
FE1 O3_3 Dy1 100.54(19) 1_554 . 2_554 n
FE1 O3_3 Dy1 105.86(25) 1_554 . 101_545 n
FE1 O3_3 Dy1 86.56(19) 2_554 . 2_554 n
FE1 O3_3 Dy1 90.66(18) 2_554 . 101_545 n
Dy1 O3_3 Dy1 108.54(19) 2_554 . 101_545 n
O3_1 Dy1 O3_1 93.13(15) 1_555 . 2_554 n
O3_1 Dy1 O3_2 145.87(15) 1_555 . 1_555 n
O3_1 Dy1 O3_2 74.01(19) 1_555 . 2_565 n
O3_1 Dy1 O3_3 70.77(19) 1_555 . 2_555 n
O3_1 Dy1 O3_3 71.93(18) 1_555 . 101_455 n
O3_1 Dy1 O3_2 111.84(23) 2_554 . 1_555 n
O3_1 Dy1 O3_2 145.48(18) 2_554 . 2_565 n
O3_1 Dy1 O3_3 71.73(18) 2_554 . 2_555 n
O3_1 Dy1 O3_3 116.01(20) 2_554 . 101_455 n
O3_2 Dy1 O3_2 72.28(13) 1_555 . 2_565 n
O3_2 Dy1 O3_3 94.61(20) 1_555 . 2_555 n
O3_2 Dy1 O3_3 113.53(18) 1_555 . 101_455 n
O3_2 Dy1 O3_3 73.79(20) 2_565 . 2_555 n
O3_2 Dy1 O3_3 90.76(19) 2_565 . 101_455 n
O3_3 Dy1 O3_3 142.27(23) 2_555 . 101_455 n

loop_
_geom_bond_atom_site_label_1
_geom_bond_atom_site_label_2
_geom_bond_distance
_geom_bond_site_symmetry_1
_geom_bond_site_symmetry_2
_geom_bond_publ_flag
BI1 FE1 3.0764(12) . 1_555 n
BI1 FE1 3.3634(30) . 2_554 n
BI1 FE1 3.2595(33) . 2_564 n
BI1 FE1 3.301(4) . 102_454 n
BI1 O3_1 2.265(5) . 1_555 n
BI1 O3_1 2.478(6) . 2_554 n
BI1 O3_2 2.514(7) . 1_555 n
BI1 O3_2 2.270(5) . 2_565 n
BI1 O3_3 2.360(5) . 2_555 n
BI1 O3_3 2.507(6) . 101_455 n
FE1 BI1 3.0764(12) . 1_555 n
FE1 BI1 3.3634(30) . 2_555 n
FE1 BI1 3.2595(33) . 2_565 n
FE1 BI1 3.301(4) . 102_555 n
FE1 O3_1 2.105(6) . 1_555 n
FE1 O3_1 1.968(6) . 102_555 n
FE1 O3_2 1.880(6) . 1_556 n
FE1 O3_2 2.110(6) . 2_565 n
FE1 O3_3 2.003(5) . 1_556 n
FE1 O3_3 2.120(5) . 2_555 n
FE1 Dy1 3.0764(12) . 1_555 n
FE1 Dy1 3.3634(30) . 2_555 n
FE1 Dy1 3.2595(33) . 2_565 n
FE1 Dy1 3.301(4) . 102_555 n
O3_1 BI1 2.265(5) . 1_555 n
O3_1 BI1 2.478(6) . 2_555 n
O3_1 FE1 2.105(6) . 1_555 n
O3_1 FE1 1.968(6) . 102_454 n
O3_1 Dy1 2.265(5) . 1_555 n
O3_1 Dy1 2.478(6) . 2_555 n
O3_2 BI1 2.514(7) . 1_555 n
O3_2 BI1 2.270(5) . 2_564 n
O3_2 FE1 1.880(6) . 1_554 n
O3_2 FE1 2.110(6) . 2_564 n
O3_2 Dy1 2.514(7) . 1_555 n
O3_2 Dy1 2.270(5) . 2_564 n
O3_3 BI1 2.360(5) . 2_554 n
O3_3 BI1 2.507(6) . 101_545 n
O3_3 FE1 2.003(5) . 1_554 n
O3_3 FE1 2.120(5) . 2_554 n
O3_3 Dy1 2.360(5) . 2_554 n
O3_3 Dy1 2.507(6) . 101_545 n
Dy1 FE1 3.0764(12) . 1_555 n
Dy1 FE1 3.3634(30) . 2_554 n
Dy1 FE1 3.2595(33) . 2_564 n
Dy1 FE1 3.301(4) . 102_454 n
Dy1 O3_1 2.265(5) . 1_555 n
Dy1 O3_1 2.478(6) . 2_554 n
Dy1 O3_2 2.514(7) . 1_555 n
Dy1 O3_2 2.270(5) . 2_565 n
Dy1 O3_3 2.360(5) . 2_555 n
Dy1 O3_3 2.507(6) . 101_455 n
